data_4301021
loop_
_publ_author_name
'Tracy, Henry J.'
'Mullin, Jerome L.'
'Klooster, Wim T.'
'Martin, James A.'
'Haug, Judith'
'Wallace, Scott'
'Rudloe, Isaac'
'Watts, Kimberly'

_publ_section_title
;
 Enhanced Photoluminescence from Group 14 Metalloles in Aggregated and
 Solid Solutions
;
_journal_coden_ASTM INOCAJ
_journal_issue 6
_journal_name_full 'Inorganic Chemistry'
_journal_page_first 2003
_journal_page_last 2011
_journal_paper_doi 10.1021/ic049034o
_journal_volume 44
_journal_year 2005
_chemical_formula_sum 'C40 H30 Si'
_chemical_formula_weight 538.77
_space_group_IT_number 2
_symmetry_cell_setting triclinic
_symmetry_Int_Tables_number 2
_symmetry_space_group_name_Hall '-P 1'
_symmetry_space_group_name_H-M 'P -1'
_cell_angle_alpha 100.23
_cell_angle_beta 108.26
_cell_angle_gamma 77.05
_cell_formula_units_Z 2
_cell_length_a 10.279
_cell_length_b 16.529
_cell_length_c 9.641
_cell_measurement_temperature 295(2)
_cell_volume 1505.7
_diffrn_ambient_temperature 300
_exptl_crystal_density_diffrn 1.188
_cod_duplicate_entry 4308794
_cod_depositor_comments
;
The following automatic conversions were performed:

'_cell_measurement_temperature' value 'room temperature' was changed
to '295(2)' - the room/ambient temperature average [293;298] in
Kelvins(K) was taken.

'_atom_site_thermal_displace_type' tag value
'Uij' was replaced with 'Uani' value 41 time.

Automatic conversion script
Id: cif_fix_values 1646 2011-03-28 12:23:43Z adriana 
;
_cod_original_formula_sum 'H30 C40 Si'
_cod_database_code 4301021

loop_
_symmetry_equiv_pos_as_xyz
x,y,z
-x,-y,-z

loop_
_atom_site_aniso_label
_atom_site_aniso_U_11
_atom_site_aniso_U_22
_atom_site_aniso_U_33
_atom_site_aniso_U_12
_atom_site_aniso_U_13
_atom_site_aniso_U_23
Si 0.0479(2) 0.0338(2) 0.0383(2) -0.0111(1) 0.0074(1) 0.0008(1)
C1 0.0453(6) 0.0369(5) 0.0402(6) -0.0094(5) 0.0102(5) 0.0021(4)
C2 0.0437(6) 0.0365(5) 0.0401(6) -0.0094(5) 0.0113(5) -0.0001(4)
C3 0.0462(6) 0.0351(5) 0.0445(6) -0.0076(5) 0.0141(5) 0.0022(4)
C4 0.0524(7) 0.0364(5) 0.0408(6) -0.0088(5) 0.0123(5) 0.0018(4)
C11 0.0426(6) 0.0390(6) 0.0425(6) -0.0075(5) 0.0121(5) 0.0046(4)
C12 0.0567(7) 0.0434(6) 0.0496(7) -0.0145(5) 0.0122(6) 0.0066(5)
C13 0.0683(9) 0.0472(7) 0.0665(9) -0.0157(6) 0.0200(7) 0.0135(6)
C14 0.0724(10) 0.0597(8) 0.0620(9) -0.0077(7) 0.0166(7) 0.0254(7)
C15 0.0736(10) 0.0658(9) 0.0473(7) -0.0130(7) 0.0033(7) 0.0163(6)
C16 0.0635(8) 0.0500(7) 0.0461(7) -0.0160(6) 0.0055(6) 0.0075(5)
C21 0.0491(7) 0.0368(6) 0.0456(6) -0.0149(5) 0.0073(5) 0.0046(5)
C22 0.0748(10) 0.0530(8) 0.0510(8) -0.0098(7) 0.0111(7) -0.0068(6)
C23 0.1285(19) 0.0565(9) 0.0542(9) -0.0160(10) -0.0034(10) -0.0096(7)
C24 0.1177(18) 0.0648(11) 0.0802(13) -0.0435(11) -0.0342(13) 0.0131(10)
C25 0.0613(11) 0.1056(16) 0.1124(17) -0.0439(11) -0.0160(11) 0.0367(14)
C26 0.0513(8) 0.0824(11) 0.0724(10) -0.0233(8) 0.0100(7) 0.0173(8)
C31 0.0475(6) 0.0366(6) 0.0458(6) -0.0102(5) 0.0069(5) 0.0057(5)
C32 0.0591(8) 0.0535(8) 0.0544(7) -0.0164(6) 0.0121(6) 0.0105(6)
C33 0.0720(10) 0.0730(10) 0.0694(9) -0.0341(8) 0.0038(8) 0.0252(8)
C34 0.0912(12) 0.0495(8) 0.0758(10) -0.0327(8) -0.0088(9) 0.0192(7)
C35 0.0968(13) 0.0374(7) 0.0787(11) -0.0116(8) 0.0086(9) 0.0000(7)
C36 0.0699(9) 0.0397(7) 0.0651(8) -0.0076(6) 0.0184(7) 0.0011(6)
C41 0.0472(7) 0.0453(6) 0.0429(6) -0.0118(5) 0.0111(5) 0.0074(5)
C42 0.0690(9) 0.0636(9) 0.0449(7) -0.0043(7) 0.0160(6) 0.0037(6)
C43 0.0698(10) 0.1110(15) 0.0422(7) -0.0100(10) 0.0155(7) 0.0065(8)
C44 0.0532(8) 0.1196(16) 0.0544(9) -0.0180(9) 0.0026(7) 0.0360(10)
C45 0.0566(9) 0.0763(11) 0.0772(11) -0.0108(8) 0.0007(7) 0.0365(9)
C46 0.0574(8) 0.0502(7) 0.0616(8) -0.0085(6) 0.0079(6) 0.0124(6)
C51 0.0517(7) 0.0386(6) 0.0411(6) -0.0102(5) 0.0119(5) 0.0036(4)
C52 0.0649(9) 0.0481(7) 0.0713(9) -0.0190(7) 0.0217(7) -0.0111(6)
C53 0.1072(15) 0.0482(8) 0.0856(11) -0.0265(9) 0.0436(11) -0.0171(8)
C54 0.1067(14) 0.0476(8) 0.0722(10) 0.0103(9) 0.0446(10) 0.0083(7)
C55 0.0679(10) 0.0804(11) 0.0646(9) 0.0155(9) 0.0244(8) 0.0116(8)
C56 0.0545(8) 0.0657(9) 0.0548(8) -0.0070(7) 0.0132(6) 0.0004(7)
C61 0.0502(7) 0.0349(6) 0.0477(6) -0.0092(5) 0.0080(5) -0.0013(5)
C62 0.0571(8) 0.0764(10) 0.0488(7) -0.0080(7) 0.0167(7) -0.0034(7)
C63 0.0641(10) 0.0912(13) 0.0758(11) -0.0086(9) 0.0309(9) -0.0020(9)
C64 0.0500(9) 0.0651(10) 0.1063(14) -0.0063(7) 0.0216(9) 0.0084(9)
C65 0.0551(9) 0.0679(10) 0.0952(13) -0.0152(7) -0.0080(9) 0.0309(9)
C66 0.0578(8) 0.0596(8) 0.0640(9) -0.0174(7) 0.0021(7) 0.0217(7)

loop_
_atom_site_label
_atom_site_fract_x
_atom_site_fract_y
_atom_site_fract_z
_atom_site_U_iso_or_equiv
_atom_site_occupancy
_atom_site_thermal_displace_type
_atom_site_calc_flag
_atom_site_calc_attached_atom
Si 0.60244(3) 0.68571(2) -0.10990(3) 0.0381(2) 1.000 Uani d ?
C1 0.7103(1) 0.7099(1) 0.0850(1) 0.0427(6) 1.000 Uani d ?
C2 0.7505(1) 0.7845(1) 0.0917(1) 0.0413(6) 1.000 Uani d ?
C3 0.7023(1) 0.8249(1) -0.0485(1) 0.0478(6) 1.000 Uani d ?
C4 0.6288(1) 0.7811(1) -0.1699(1) 0.0467(6) 1.000 Uani d ?
C11 0.7502(1) 0.6523(1) 0.1989(1) 0.0475(6) 1.000 Uani d ?
C12 0.7031(2) 0.5756(1) 0.1597(2) 0.0528(7) 1.000 Uani d ?
C13 0.7341(2) 0.5180(1) 0.2591(2) 0.0726(9) 1.000 Uani d ?
C14 0.8120(2) 0.5353(1) 0.4016(2) 0.0876(10) 1.000 Uani d ?
C15 0.8617(2) 0.6094(1) 0.4427(2) 0.0666(9) 1.000 Uani d ?
C16 0.8324(2) 0.6670(1) 0.3443(1) 0.0512(8) 1.000 Uani d ?
C21 0.8458(1) 0.8249(1) 0.2240(1) 0.0418(7) 1.000 Uani d ?
C22 0.7970(2) 0.8709(1) 0.3377(2) 0.0560(9) 1.000 Uani d ?
C23 0.8895(3) 0.9027(1) 0.4641(2) 0.0604(13) 1.000 Uani d ?
C24 1.0295(3) 0.8893(1) 0.4790(3) 0.0445(15) 1.000 Uani d ?
C25 1.0782(2) 0.8457(2) 0.3671(3) 0.0776(16) 1.000 Uani d ?
C26 0.9867(2) 0.8134(1) 0.2378(2) 0.0713(10) 1.000 Uani d ?
C31 0.7382(1) 0.9079(1) -0.0475(1) 0.0450(6) 1.000 Uani d ?
C32 0.8166(2) 0.9176(1) -0.1344(2) 0.0598(8) 1.000 Uani d ?
C33 0.8463(2) 0.9957(1) -0.1354(2) 0.0681(11) 1.000 Uani d ?
C34 0.7969(2) 1.0646(1) -0.0513(2) 0.0573(11) 1.000 Uani d ?
C35 0.7195(2) 1.0562(1) 0.0351(2) 0.0690(11) 1.000 Uani d ?
C36 0.6904(2) 0.9782(1) 0.0380(2) 0.0662(9) 1.000 Uani d ?
C41 0.5669(1) 0.8068(1) -0.3194(1) 0.0496(7) 1.000 Uani d ?
C42 0.5739(2) 0.7465(1) -0.4388(2) 0.0694(9) 1.000 Uani d ?
C43 0.5157(2) 0.7673(1) -0.5810(2) 0.0823(12) 1.000 Uani d ?
C44 0.4488(2) 0.8472(1) -0.6075(2) 0.0895(12) 1.000 Uani d ?
C45 0.4383(2) 0.9075(1) -0.4913(2) 0.0876(11) 1.000 Uani d ?
C46 0.4969(2) 0.8878(1) -0.3484(2) 0.0643(9) 1.000 Uani d ?
C51 0.6802(1) 0.5823(1) -0.1949(1) 0.0473(7) 1.000 Uani d ?
C52 0.6004(2) 0.5243(1) -0.2829(2) 0.0559(9) 1.000 Uani d ?
C53 0.6633(2) 0.4455(1) -0.3329(2) 0.0803(12) 1.000 Uani d ?
C54 0.8060(2) 0.4241(1) -0.2979(2) 0.1176(12) 1.000 Uani d ?
C55 0.8877(2) 0.4808(1) -0.2129(2) 0.1052(11) 1.000 Uani d ?
C56 0.8251(2) 0.5591(1) -0.1625(2) 0.0627(9) 1.000 Uani d ?
C61 0.4116(1) 0.6928(1) -0.1314(1) 0.0426(7) 1.000 Uani d ?
C62 0.3652(2) 0.6813(1) -0.0171(2) 0.0643(9) 1.000 Uani d ?
C63 0.2249(2) 0.6872(1) -0.0326(2) 0.0905(12) 1.000 Uani d ?
C64 0.1253(2) 0.7066(1) -0.1627(2) 0.0897(11) 1.000 Uani d ?
C65 0.1677(2) 0.7190(1) -0.2770(2) 0.0779(11) 1.000 Uani d ?
C66 0.3086(2) 0.7120(1) -0.2621(2) 0.0647(9) 1.000 Uani d ?
H12 0.646(2) 0.562(1) 0.054(2) 0.0602(4) 1.000 Uiso d ?
H13 0.701(2) 0.465(1) 0.222(2) 0.0752(5) 1.000 Uiso d ?
H14 0.833(2) 0.492(1) 0.469(2) 0.0930(6) 1.000 Uiso d ?
H15 0.918(2) 0.621(1) 0.546(2) 0.0868(6) 1.000 Uiso d ?
H16 0.868(2) 0.722(1) 0.380(2) 0.0755(5) 1.000 Uiso d ?
H22 0.695(2) 0.878(1) 0.329(2) 0.0928(6) 1.000 Uiso d ?
H23 0.850(3) 0.934(2) 0.543(3) 0.1164(8) 1.000 Uiso d ?
H24 1.103(3) 0.909(2) 0.565(3) 0.1303(9) 1.000 Uiso d ?
H25 1.174(4) 0.831(2) 0.362(3) 0.1545(11) 1.000 Uiso d ?
H26 1.025(2) 0.780(1) 0.158(2) 0.0961(6) 1.000 Uiso d ?
H32 0.850(2) 0.868(1) -0.197(2) 0.0751(5) 1.000 Uiso d ?
H33 0.906(2) 1.001(1) -0.194(2) 0.0918(6) 1.000 Uiso d ?
H34 0.822(2) 1.117(1) -0.050(2) 0.0913(6) 1.000 Uiso d ?
H35 0.683(2) 1.103(2) 0.096(3) 0.1094(7) 1.000 Uiso d ?
H36 0.638(2) 0.970(1) 0.101(2) 0.0770(5) 1.000 Uiso d ?
H42 0.620(2) 0.687(1) -0.425(2) 0.0667(4) 1.000 Uiso d ?
H43 0.526(2) 0.721(1) -0.661(2) 0.0927(6) 1.000 Uiso d ?
H44 0.408(2) 0.857(1) -0.711(3) 0.1065(7) 1.000 Uiso d ?
H45 0.390(2) 0.964(2) -0.508(2) 0.0966(6) 1.000 Uiso d ?
H46 0.490(2) 0.931(1) -0.265(2) 0.0768(5) 1.000 Uiso d ?
H52 0.498(2) 0.538(1) -0.307(2) 0.0821(5) 1.000 Uiso d ?
H53 0.597(3) 0.406(2) -0.399(3) 0.1111(7) 1.000 Uiso d ?
H54 0.851(2) 0.368(1) -0.335(2) 0.1018(7) 1.000 Uiso d ?
H55 0.997(3) 0.466(2) -0.189(3) 0.1129(7) 1.000 Uiso d ?
H56 0.886(2) 0.600(1) -0.098(2) 0.0826(5) 1.000 Uiso d ?
H62 0.433(2) 0.665(1) 0.073(2) 0.0834(6) 1.000 Uiso d ?
H63 0.199(3) 0.680(2) 0.054(3) 0.1113(8) 1.000 Uiso d ?
H64 0.024(2) 0.712(1) -0.170(2) 0.0883(6) 1.000 Uiso d ?
H65 0.100(3) 0.736(1) -0.364(2) 0.1015(7) 1.000 Uiso d ?
H66 0.331(2) 0.724(1) -0.338(2) 0.0831(6) 1.000 Uiso d ?

loop_
_geom_bond_atom_site_label_1
_geom_bond_atom_site_label_2
_geom_bond_distance
_geom_bond_site_symmetry_1
_geom_bond_site_symmetry_2
_geom_bond_publ_flag
Si C4 1.872(1) . . yes
Si C51 1.880(1) . . yes
Si C1 1.883(1) . . yes
Si C61 1.885(1) . . yes
C1 C2 1.369(2) . . yes
C1 C11 1.482(2) . . yes
C2 C21 1.497(2) . . yes
C2 C3 1.507(2) . . yes
C3 C4 1.362(2) . . yes
C3 C31 1.497(2) . . yes
C4 C41 1.479(2) . . yes
C11 C16 1.403(2) . . yes
C11 C12 1.405(2) . . yes
C12 H12 1.02(1) . . yes
C12 C13 1.387(2) . . yes
C13 H13 0.98(2) . . yes
C13 C14 1.373(2) . . yes
C14 H14 0.99(2) . . yes
C14 C15 1.377(3) . . yes
C15 H15 0.99(2) . . yes
C15 C16 1.382(2) . . yes
C16 H16 1.01(2) . . yes
C21 C22 1.382(2) . . yes
C21 C26 1.384(2) . . yes
C22 H22 1.01(2) . . yes
C22 C23 1.391(2) . . yes
C23 H23 0.99(3) . . yes
C23 C24 1.370(4) . . yes
C24 H24 1.00(3) . . yes
C24 C25 1.354(4) . . yes
C25 H25 0.98(4) . . yes
C25 C26 1.406(3) . . yes
C26 H26 1.00(2) . . yes
C31 C32 1.380(2) . . yes
C31 C36 1.389(2) . . yes
C32 H32 1.00(2) . . yes
C32 C33 1.394(3) . . yes
C33 H33 0.98(3) . . yes
C33 C34 1.372(2) . . yes
C34 H34 0.96(3) . . yes
C34 C35 1.360(4) . . yes
C35 H35 0.97(2) . . yes
C35 C36 1.395(2) . . yes
C36 H36 0.97(2) . . yes
C41 C42 1.391(2) . . yes
C41 C46 1.401(2) . . yes
C42 H42 1.00(2) . . yes
C42 C43 1.385(2) . . yes
C43 H43 1.00(2) . . yes
C43 C44 1.372(3) . . yes
C44 H44 0.98(2) . . yes
C44 C45 1.375(3) . . yes
C45 H45 0.97(2) . . yes
C45 C46 1.385(2) . . yes
C46 H46 0.99(2) . . yes
C51 C52 1.393(2) . . yes
C51 C56 1.399(2) . . yes
C52 H52 0.98(2) . . yes
C52 C53 1.394(2) . . yes
C53 H53 1.04(2) . . yes
C53 C54 1.374(3) . . yes
C54 H54 1.00(2) . . yes
C54 C55 1.381(3) . . yes
C55 H55 1.05(3) . . yes
C55 C56 1.387(2) . . yes
C56 H56 1.01(2) . . yes
C61 C62 1.387(2) . . yes
C61 C66 1.403(2) . . yes
C62 H62 0.97(2) . . yes
C62 C63 1.385(3) . . yes
C63 H63 0.99(3) . . yes
C63 C64 1.384(3) . . yes
C64 H64 1.01(2) . . yes
C64 C65 1.366(4) . . yes
C65 H65 0.95(2) . . yes
C65 C66 1.390(3) . . yes
C66 H66 0.90(2) . . yes

loop_
_cod_related_entry_id
_cod_related_entry_database
_cod_related_entry_code
1 ChemSpider 19591826
